data_7006251
loop_
_publ_author_name
'Colquhoun, Howard M.'
'Chan, Yun Fu'
'Cardin, Christine J.'
'Drew, Michael G. B.'
'Gan, Yu'
'Abd El Kader, Kareem'
'White, Terence M.'

_publ_section_title
;
 The oxadiazolyldiazenido(1-) ligand: a remarkably versatile platform
 for the synthesis of heteropolynuclear transition metal complexes.
;
_journal_issue 35
_journal_name_full 'Dalton transactions (Cambridge, England : 2003)'
_journal_page_first 3864
_journal_page_last 3867
_journal_paper_doi 10.1039/b711166p
_journal_year 2007
_chemical_formula_sum 'C123 H114 Br2 Cl2 N10 O6 P8 Pd W2'
_chemical_formula_weight 2780.82
_chemical_name_systematic
;
?
;
_space_group_IT_number 14
_symmetry_cell_setting monoclinic
_symmetry_space_group_name_Hall '-P 2ybc'
_symmetry_space_group_name_H-M 'P 1 21/c 1'
_atom_sites_solution_hydrogens geom
_atom_sites_solution_primary direct
_atom_sites_solution_secondary difmap
_audit_creation_method SHELXL-97
_cell_angle_alpha 90.00
_cell_angle_beta 101.124(10)
_cell_angle_gamma 90.00
_cell_formula_units_Z 2
_cell_length_a 17.84(2)
_cell_length_b 14.861(17)
_cell_length_c 27.18(3)
_cell_measurement_temperature 293(2)
_cell_volume 7071(14)
_computing_cell_refinement XDS
_computing_data_collection 'XDS (Kabsch, 1988)'
_computing_data_reduction XDS
_computing_molecular_graphics PLATON(Spek,2004)
_computing_structure_refinement 'SHELXL-97 (Sheldrick, 1997)'
_computing_structure_solution 'SHELXS-97 (Sheldrick, 1997)'
_diffrn_ambient_temperature 293(2)
_diffrn_measured_fraction_theta_full 0.631
_diffrn_measured_fraction_theta_max 0.631
_diffrn_measurement_device 'Marresearch Image Plate'
_diffrn_measurement_method '95 frames at 2^o intervals, counting time 2 min.'
_diffrn_radiation_monochromator graphite
_diffrn_radiation_source 'fine-focus sealed tube'
_diffrn_radiation_type MoK\a
_diffrn_radiation_wavelength 0.71073
_diffrn_reflns_av_R_equivalents 0.1374
_diffrn_reflns_av_sigmaI/netI 0.3025
_diffrn_reflns_limit_h_max 20
_diffrn_reflns_limit_h_min -20
_diffrn_reflns_limit_k_max 17
_diffrn_reflns_limit_k_min -15
_diffrn_reflns_limit_l_max 33
_diffrn_reflns_limit_l_min -32
_diffrn_reflns_number 24323
_diffrn_reflns_theta_full 26.41
_diffrn_reflns_theta_max 26.41
_diffrn_reflns_theta_min 1.16
_exptl_absorpt_coefficient_mu 2.491
_exptl_absorpt_correction_T_max 1.000
_exptl_absorpt_correction_T_min 0.693
_exptl_absorpt_correction_type empirical
_exptl_absorpt_process_details 'Walker et al., Acta Cryst 1983 A39 158'
_exptl_crystal_colour white
_exptl_crystal_density_diffrn 1.306
_exptl_crystal_density_method 'not measured'
_exptl_crystal_description parallelopiped
_exptl_crystal_F_000 2776
_exptl_crystal_size_max 0.30
_exptl_crystal_size_mid 0.25
_exptl_crystal_size_min 0.25
_refine_diff_density_max 1.252
_refine_diff_density_min -0.844
_refine_diff_density_rms 0.117
_refine_ls_extinction_method none
_refine_ls_goodness_of_fit_ref 1.180
_refine_ls_hydrogen_treatment mixed
_refine_ls_matrix_type fullcycle
_refine_ls_number_parameters 252
_refine_ls_number_reflns 9167
_refine_ls_number_restraints 0
_refine_ls_restrained_S_all 1.180
_refine_ls_R_factor_all 0.2836
_refine_ls_R_factor_gt 0.1381
_refine_ls_shift/su_max 0.015
_refine_ls_shift/su_mean 0.004
_refine_ls_structure_factor_coef Fsqd
_refine_ls_weighting_details
;
w=1/[\s^2^(Fo^2^)+(0.0734P)^2^+17.0860P] where P=(Fo^2^+2Fc^2^)/3
;
_refine_ls_weighting_scheme calc
_refine_ls_wR_factor_gt 0.2638
_refine_ls_wR_factor_ref 0.3051
_reflns_number_gt 3683
_reflns_number_total 9167
_reflns_threshold_expression >2sigma(I)
_cod_data_source_file b711166p.txt
_cod_data_source_block 6
_cod_original_cell_volume 7072(15)
_cod_original_sg_symbol_H-M P21/c
_cod_database_code 7006251

loop_
_symmetry_equiv_pos_as_xyz
'x, y, z'
'x, -y+1/2, z+1/2'
'-x, -y, -z'
'-x, y-1/2, -z-1/2'

loop_
_atom_site_label
_atom_site_type_symbol
_atom_site_fract_x
_atom_site_fract_y
_atom_site_fract_z
_atom_site_U_iso_or_equiv
_atom_site_adp_type
_atom_site_occupancy
_atom_site_symmetry_multiplicity
_atom_site_calc_flag
_atom_site_refinement_flags
_atom_site_disorder_assembly
_atom_site_disorder_group
W1 W 0.26247(7) 0.18532(8) 0.02089(4) 0.0503(4) Uani 1 1 d . . .
Br2 Br 0.3615(2) 0.0518(2) 0.01906(14) 0.0982(13) Uani 1 1 d . . .
N100 N 0.2024(14) 0.2709(15) 0.0241(8) 0.075(8) Uiso 1 1 d . . .
N101 N 0.1437(12) 0.3374(14) 0.0186(7) 0.052(6) Uiso 1 1 d . . .
C102 C 0.1513(19) 0.410(2) 0.0467(11) 0.076(10) Uiso 1 1 d . . .
N103 N 0.1059(15) 0.4745(19) 0.0441(9) 0.093(9) Uiso 1 1 d . . .
N104 N 0.1348(19) 0.538(2) 0.0825(12) 0.127(11) Uiso 1 1 d . . .
C105 C 0.201(2) 0.506(2) 0.0980(11) 0.086(10) Uiso 1 1 d . . .
O106 O 0.2160(11) 0.4286(13) 0.0783(7) 0.072(6) Uiso 1 1 d . . .
C111 C 0.2635(11) 0.5530(13) 0.1381(6) 0.062(8) Uiso 1 1 d G . .
C112 C 0.2402(9) 0.6229(14) 0.1657(8) 0.121(13) Uiso 1 1 d G . .
H112 H 0.1889 0.6385 0.1609 0.145 Uiso 1 1 calc R . .
C113 C 0.2938(14) 0.6694(11) 0.2004(7) 0.117(12) Uiso 1 1 d G . .
H113 H 0.2782 0.7161 0.2189 0.141 Uiso 1 1 calc R . .
C114 C 0.3705(12) 0.6460(13) 0.2075(6) 0.070(9) Uiso 1 1 d G . .
C115 C 0.3938(8) 0.5761(14) 0.1799(7) 0.103(11) Uiso 1 1 d G . .
H115 H 0.4451 0.5605 0.1847 0.124 Uiso 1 1 calc R . .
C116 C 0.3402(12) 0.5296(10) 0.1452(6) 0.072(9) Uiso 1 1 d G . .
H116 H 0.3558 0.4829 0.1268 0.087 Uiso 1 1 calc R . .
C117 C 0.428(2) 0.692(3) 0.2404(16) 0.145(16) Uiso 1 1 d . . .
N118 N 0.4712(18) 0.736(2) 0.2674(12) 0.140(13) Uiso 1 1 d . . .
Pd1 Pd 0.0000 0.5000 0.0000 0.0790(12) Uani 1 2 d S . .
Cl1 Cl 0.0588(5) 0.5762(7) -0.0551(4) 0.129(4) Uani 1 1 d . . .
P1 P 0.3272(5) 0.2043(5) 0.1123(3) 0.061(2) Uani 1 1 d . . .
C2 C 0.4219(14) 0.2698(17) 0.1117(9) 0.064(8) Uiso 1 1 d . . .
H2A H 0.4144 0.3326 0.1193 0.077 Uiso 1 1 calc R . .
H2B H 0.4616 0.2461 0.1379 0.077 Uiso 1 1 calc R . .
C3 C 0.4456(16) 0.2645(19) 0.0673(10) 0.080(10) Uiso 1 1 d . . .
H3A H 0.4699 0.2063 0.0662 0.096 Uiso 1 1 calc R . .
H3B H 0.4849 0.3097 0.0677 0.096 Uiso 1 1 calc R . .
P4 P 0.3795(5) 0.2772(5) 0.0104(3) 0.073(3) Uani 1 1 d . . .
C11 C 0.2857(12) 0.2644(11) 0.1570(7) 0.057(8) Uiso 1 1 d G . .
C12 C 0.3277(8) 0.3024(13) 0.2004(8) 0.108(11) Uiso 1 1 d G . .
H12 H 0.3805 0.2954 0.2080 0.129 Uiso 1 1 calc R . .
C13 C 0.2909(13) 0.3508(12) 0.2325(6) 0.109(12) Uiso 1 1 d G . .
H13 H 0.3190 0.3763 0.2616 0.131 Uiso 1 1 calc R . .
C14 C 0.2120(13) 0.3613(11) 0.2212(7) 0.116(13) Uiso 1 1 d G . .
H14 H 0.1873 0.3937 0.2427 0.139 Uiso 1 1 calc R . .
C15 C 0.1700(8) 0.3233(13) 0.1778(8) 0.112(12) Uiso 1 1 d G . .
H15 H 0.1172 0.3302 0.1702 0.134 Uiso 1 1 calc R . .
C16 C 0.2068(11) 0.2748(12) 0.1457(6) 0.073(9) Uiso 1 1 d G . .
H16 H 0.1787 0.2494 0.1167 0.088 Uiso 1 1 calc R . .
C21 C 0.3621(15) 0.1060(12) 0.1579(7) 0.075(9) Uiso 1 1 d G . .
C22 C 0.4330(14) 0.0681(17) 0.1570(8) 0.141(15) Uiso 1 1 d G . .
H22 H 0.4643 0.0932 0.1369 0.169 Uiso 1 1 calc R . .
C23 C 0.4572(11) -0.0072(17) 0.1860(10) 0.20(2) Uiso 1 1 d G . .
H23 H 0.5047 -0.0325 0.1854 0.237 Uiso 1 1 calc R . .
C24 C 0.4105(17) -0.0447(12) 0.2160(8) 0.129(14) Uiso 1 1 d G . .
H24 H 0.4267 -0.0951 0.2355 0.155 Uiso 1 1 calc R . .
C25 C 0.3396(15) -0.0069(16) 0.2169(8) 0.156(17) Uiso 1 1 d G . .
H25 H 0.3083 -0.0320 0.2370 0.188 Uiso 1 1 calc R . .
C26 C 0.3153(11) 0.0685(16) 0.1879(9) 0.122(13) Uiso 1 1 d G . .
H26 H 0.2679 0.0938 0.1885 0.146 Uiso 1 1 calc R . .
C31 C 0.4285(12) 0.2618(14) -0.0421(7) 0.076(9) Uiso 1 1 d G . .
C32 C 0.4022(10) 0.3034(12) -0.0880(9) 0.107(11) Uiso 1 1 d G . .
H32 H 0.3620 0.3442 -0.0914 0.128 Uiso 1 1 calc R . .
C33 C 0.4359(13) 0.2841(14) -0.1288(6) 0.133(14) Uiso 1 1 d G . .
H33 H 0.4183 0.3119 -0.1595 0.160 Uiso 1 1 calc R . .
C34 C 0.4960(13) 0.2231(15) -0.1237(8) 0.113(13) Uiso 1 1 d G . .
H34 H 0.5185 0.2101 -0.1510 0.136 Uiso 1 1 calc R . .
C35 C 0.5223(10) 0.1815(12) -0.0778(10) 0.157(16) Uiso 1 1 d G . .
H35 H 0.5625 0.1407 -0.0744 0.188 Uiso 1 1 calc R . .
C36 C 0.4886(13) 0.2008(14) -0.0370(7) 0.104(11) Uiso 1 1 d G . .
H36 H 0.5062 0.1730 -0.0063 0.125 Uiso 1 1 calc R . .
C41 C 0.3621(15) 0.4055(11) 0.0090(7) 0.070(9) Uiso 1 1 d G . .
C42 C 0.2935(11) 0.4438(17) -0.0146(7) 0.115(13) Uiso 1 1 d G . .
H42 H 0.2535 0.4073 -0.0301 0.138 Uiso 1 1 calc R . .
C43 C 0.2848(12) 0.5368(19) -0.0152(8) 0.138(15) Uiso 1 1 d G . .
H43 H 0.2389 0.5625 -0.0311 0.166 Uiso 1 1 calc R . .
C44 C 0.3446(17) 0.5914(11) 0.0078(9) 0.185(19) Uiso 1 1 d G . .
H44 H 0.3387 0.6536 0.0074 0.222 Uiso 1 1 calc R . .
C45 C 0.4131(14) 0.5530(16) 0.0315(8) 0.114(13) Uiso 1 1 d G . .
H45 H 0.4532 0.5895 0.0469 0.137 Uiso 1 1 calc R . .
C46 C 0.4219(10) 0.4600(17) 0.0321(7) 0.107(12) Uiso 1 1 d G . .
H46 H 0.4678 0.4344 0.0479 0.128 Uiso 1 1 calc R . .
P5 P 0.2003(6) 0.1551(6) -0.0726(4) 0.104(4) Uani 1 1 d . . .
C6 C 0.098(2) 0.142(2) -0.0668(13) 0.131(14) Uiso 1 1 d . . .
H6A H 0.0800 0.1964 -0.0535 0.157 Uiso 1 1 calc R . .
H6B H 0.0666 0.1312 -0.0998 0.157 Uiso 1 1 calc R . .
C7 C 0.088(2) 0.062(2) -0.0322(13) 0.129(14) Uiso 1 1 d . . .
H7A H 0.0959 0.0060 -0.0486 0.154 Uiso 1 1 calc R . .
H7B H 0.0368 0.0623 -0.0253 0.154 Uiso 1 1 calc R . .
P8 P 0.1612(6) 0.0722(6) 0.0300(4) 0.095(3) Uani 1 1 d . . .
C61 C 0.1769(17) 0.2565(17) -0.1175(10) 0.115(13) Uiso 1 1 d G . .
C62 C 0.2144(13) 0.2576(17) -0.1578(12) 0.150(16) Uiso 1 1 d G . .
H62 H 0.2454 0.2095 -0.1629 0.181 Uiso 1 1 calc R . .
C63 C 0.2057(16) 0.331(2) -0.1904(9) 0.20(2) Uiso 1 1 d G . .
H63 H 0.2308 0.3313 -0.2173 0.243 Uiso 1 1 calc R . .
C64 C 0.1595(18) 0.4024(17) -0.1827(12) 0.172(18) Uiso 1 1 d G . .
H64 H 0.1536 0.4513 -0.2045 0.206 Uiso 1 1 calc R . .
C65 C 0.1219(14) 0.4013(18) -0.1424(14) 0.21(2) Uiso 1 1 d G . .
H65 H 0.0910 0.4494 -0.1372 0.256 Uiso 1 1 calc R . .
C66 C 0.1306(16) 0.328(3) -0.1098(10) 0.23(2) Uiso 1 1 d G . .
H66 H 0.1055 0.3277 -0.0828 0.271 Uiso 1 1 calc R . .
C51 C 0.2339(18) 0.0769(14) -0.1105(8) 0.088(10) Uiso 1 1 d G . .
C52 C 0.3113(16) 0.0757(16) -0.1118(9) 0.132(14) Uiso 1 1 d G . .
H52 H 0.3445 0.1147 -0.0914 0.159 Uiso 1 1 calc R . .
C53 C 0.3392(12) 0.016(2) -0.1434(12) 0.22(2) Uiso 1 1 d G . .
H53 H 0.3911 0.0155 -0.1442 0.264 Uiso 1 1 calc R . .
C54 C 0.290(2) -0.0419(16) -0.1738(9) 0.21(2) Uiso 1 1 d G . .
H54 H 0.3083 -0.0817 -0.1950 0.246 Uiso 1 1 calc R . .
C55 C 0.2121(19) -0.0408(16) -0.1725(9) 0.177(18) Uiso 1 1 d G . .
H55 H 0.1790 -0.0797 -0.1928 0.213 Uiso 1 1 calc R . .
C56 C 0.1842(11) 0.019(2) -0.1409(11) 0.159(16) Uiso 1 1 d G . .
H56 H 0.1324 0.0194 -0.1400 0.191 Uiso 1 1 calc R . .
C71 C 0.0955(10) 0.0949(15) 0.0748(7) 0.061(8) Uiso 1 1 d G . .
C72 C 0.0972(11) 0.0443(11) 0.1180(9) 0.115(12) Uiso 1 1 d G . .
H72 H 0.1284 -0.0062 0.1240 0.138 Uiso 1 1 calc R . .
C73 C 0.0524(13) 0.0692(15) 0.1523(7) 0.127(14) Uiso 1 1 d G . .
H73 H 0.0535 0.0354 0.1812 0.153 Uiso 1 1 calc R . .
C74 C 0.0058(11) 0.1447(16) 0.1433(8) 0.121(13) Uiso 1 1 d G . .
H74 H -0.0242 0.1614 0.1662 0.146 Uiso 1 1 calc R . .
C75 C 0.0040(10) 0.1953(12) 0.1000(9) 0.122(13) Uiso 1 1 d G . .
H75 H -0.0271 0.2458 0.0940 0.146 Uiso 1 1 calc R . .
C76 C 0.0489(12) 0.1704(14) 0.0658(7) 0.124(13) Uiso 1 1 d G . .
H76 H 0.0477 0.2042 0.0369 0.149 Uiso 1 1 calc R . .
C81 C 0.1845(14) -0.0521(12) 0.0427(8) 0.069(9) Uiso 1 1 d G . .
C82 C 0.2498(12) -0.0772(17) 0.0767(8) 0.111(12) Uiso 1 1 d G . .
H82 H 0.2832 -0.0335 0.0925 0.134 Uiso 1 1 calc R . .
C83 C 0.2650(12) -0.168(2) 0.0870(8) 0.153(16) Uiso 1 1 d G . .
H83 H 0.3087 -0.1845 0.1097 0.184 Uiso 1 1 calc R . .
C84 C 0.2149(19) -0.2331(12) 0.0633(11) 0.173(18) Uiso 1 1 d G . .
H84 H 0.2251 -0.2936 0.0702 0.207 Uiso 1 1 calc R . .
C85 C 0.1497(16) -0.2079(17) 0.0294(10) 0.189(19) Uiso 1 1 d G . .
H85 H 0.1162 -0.2517 0.0136 0.226 Uiso 1 1 calc R . .
C86 C 0.1344(10) -0.117(2) 0.0191(7) 0.148(16) Uiso 1 1 d G . .
H86 H 0.0908 -0.1006 -0.0036 0.177 Uiso 1 1 calc R . .
O100 O 0.683(5) 0.291(6) 0.118(4) 0.24(4) Uiso 0.50 1 d P A 1
H100 H 0.6644 0.2455 0.1275 0.291 Uiso 0.50 1 calc PR A 1
C101 C 0.644(5) 0.382(5) 0.137(3) 0.16(3) Uiso 0.50 1 d P A 1
H10A H 0.6752 0.4023 0.1681 0.188 Uiso 0.50 1 calc PR A 1
H10B H 0.5940 0.3670 0.1430 0.188 Uiso 0.50 1 calc PR A 1
H10C H 0.6403 0.4279 0.1124 0.188 Uiso 0.50 1 calc PR A 1
O300 O 0.748(5) 0.261(6) 0.091(3) 0.29(4) Uiso 0.50 1 d P B 2
O400 O 0.731(6) 0.343(7) 0.148(4) 0.33(5) Uiso 0.50 1 d P C 2
O200 O 0.916(5) 0.303(5) 0.259(3) 0.31(4) Uiso 0.50 1 d P D 2

loop_
_atom_site_aniso_label
_atom_site_aniso_U_11
_atom_site_aniso_U_22
_atom_site_aniso_U_33
_atom_site_aniso_U_23
_atom_site_aniso_U_13
_atom_site_aniso_U_12
W1 0.0516(8) 0.0439(8) 0.0547(7) -0.0029(7) 0.0086(5) 0.0047(8)
Br2 0.092(3) 0.071(3) 0.134(4) -0.004(2) 0.029(2) 0.004(2)
Pd1 0.061(3) 0.061(3) 0.107(3) -0.010(2) -0.004(2) 0.009(2)
Cl1 0.109(9) 0.125(9) 0.146(10) 0.003(7) 0.003(7) 0.002(7)
P1 0.081(7) 0.033(6) 0.069(6) 0.002(4) 0.014(4) 0.004(5)
P4 0.083(8) 0.032(6) 0.108(8) -0.001(4) 0.031(5) -0.005(5)
P5 0.141(11) 0.069(8) 0.099(9) -0.027(5) 0.015(7) -0.024(7)
P8 0.104(9) 0.080(8) 0.100(8) 0.003(6) 0.014(6) -0.003(6)

loop_
_atom_type_symbol
_atom_type_description
_atom_type_scat_dispersion_real
_atom_type_scat_dispersion_imag
_atom_type_scat_source
C C 0.0033 0.0016 'International Tables Vol C Tables 4.2.6.8 and 6.1.1.4'
H H 0.0000 0.0000 'International Tables Vol C Tables 4.2.6.8 and 6.1.1.4'
N N 0.0061 0.0033 'International Tables Vol C Tables 4.2.6.8 and 6.1.1.4'
O O 0.0106 0.0060 'International Tables Vol C Tables 4.2.6.8 and 6.1.1.4'
W W -0.8490 6.8722 'International Tables Vol C Tables 4.2.6.8 and 6.1.1.4'
Br Br -0.2901 2.4595 'International Tables Vol C Tables 4.2.6.8 and 6.1.1.4'
P P 0.1023 0.0942 'International Tables Vol C Tables 4.2.6.8 and 6.1.1.4'
Pd Pd -0.9988 1.0072 'International Tables Vol C Tables 4.2.6.8 and 6.1.1.4'
Cl Cl 0.1484 0.1585 'International Tables Vol C Tables 4.2.6.8 and 6.1.1.4'

loop_
_geom_angle_atom_site_label_1
_geom_angle_atom_site_label_2
_geom_angle_atom_site_label_3
_geom_angle
_geom_angle_site_symmetry_1
_geom_angle_site_symmetry_3
_geom_angle_publ_flag
N100 W1 P8 91.3(8) . . ?
N100 W1 P1 92.3(8) . . ?
P8 W1 P1 100.2(3) . . ?
N100 W1 P4 98.4(8) . . ?
P8 W1 P4 170.3(3) . . ?
P1 W1 P4 79.8(3) . . ?
N100 W1 P5 91.5(8) . . ?
P8 W1 P5 78.6(3) . . ?
P1 W1 P5 176.1(3) . . ?
P4 W1 P5 100.7(3) . . ?
N100 W1 Br2 177.7(8) . . ?
P8 W1 Br2 89.8(3) . . ?
P1 W1 Br2 85.57(19) . . ?
P4 W1 Br2 80.6(2) . . ?
P5 W1 Br2 90.7(2) . . ?
N101 N100 W1 169.6(19) . . ?
C102 N101 N100 121(2) . . ?
N103 C102 N101 127(3) . . ?
N103 C102 O106 111(3) . . ?
N101 C102 O106 122(3) . . ?
C102 N103 N104 109(3) . . ?
C102 N103 Pd1 133(3) . . ?
N104 N103 Pd1 118(2) . . ?
C105 N104 N103 100(3) . . ?
N104 C105 O106 116(3) . . ?
N104 C105 C111 124(3) . . ?
O106 C105 C111 120(3) . . ?
C105 O106 C102 103(3) . . ?
C112 C111 C116 120.0 . . ?
C112 C111 C105 117(2) . . ?
C116 C111 C105 123(2) . . ?
C111 C112 C113 120.0 . . ?
C114 C113 C112 120.0 . . ?
C113 C114 C115 120.0 . . ?
C113 C114 C117 123(2) . . ?
C115 C114 C117 117(2) . . ?
C116 C115 C114 120.0 . . ?
C115 C116 C111 120.0 . . ?
N118 C117 C114 175(5) . . ?
N103 Pd1 N103 180.0(13) 3_565 . ?
N103 Pd1 Cl1 90.7(7) 3_565 . ?
N103 Pd1 Cl1 89.3(7) . . ?
N103 Pd1 Cl1 89.3(7) 3_565 3_565 ?
N103 Pd1 Cl1 90.7(7) . 3_565 ?
Cl1 Pd1 Cl1 179.998(1) . 3_565 ?
C11 P1 C21 93.8(10) . . ?
C11 P1 C2 103.3(11) . . ?
C21 P1 C2 102.1(12) . . ?
C11 P1 W1 123.5(8) . . ?
C21 P1 W1 124.7(7) . . ?
C2 P1 W1 106.2(8) . . ?
C3 C2 P1 113(2) . . ?
C2 C3 P4 120(2) . . ?
C3 P4 C31 109.3(13) . . ?
C3 P4 C41 101.6(12) . . ?
C31 P4 C41 102.0(10) . . ?
C3 P4 W1 105.5(10) . . ?
C31 P4 W1 123.0(7) . . ?
C41 P4 W1 113.4(8) . . ?
C12 C11 C16 120.0 . . ?
C12 C11 P1 123.8(14) . . ?
C16 C11 P1 116.2(14) . . ?
C11 C12 C13 120.0 . . ?
C12 C13 C14 120.0 . . ?
C13 C14 C15 120.0 . . ?
C16 C15 C14 120.0 . . ?
C15 C16 C11 120.0 . . ?
C22 C21 C26 120.0 . . ?
C22 C21 P1 118.3(17) . . ?
C26 C21 P1 121.5(17) . . ?
C23 C22 C21 120.0 . . ?
C24 C23 C22 120.0 . . ?
C23 C24 C25 120.0 . . ?
C26 C25 C24 120.0 . . ?
C25 C26 C21 120.0 . . ?
C32 C31 C36 120.0 . . ?
C32 C31 P4 121.0(16) . . ?
C36 C31 P4 118.7(16) . . ?
C31 C32 C33 120.0 . . ?
C34 C33 C32 120.0 . . ?
C35 C34 C33 120.0 . . ?
C34 C35 C36 120.0 . . ?
C35 C36 C31 120.0 . . ?
C42 C41 C46 120.0 . . ?
C42 C41 P4 122.6(17) . . ?
C46 C41 P4 117.4(17) . . ?
C41 C42 C43 120.0 . . ?
C44 C43 C42 120.0 . . ?
C43 C44 C45 120.0 . . ?
C46 C45 C44 120.0 . . ?
C45 C46 C41 120.0 . . ?
C51 P5 C6 115.6(16) . . ?
C51 P5 C61 101.9(14) . . ?
C6 P5 C61 92.3(15) . . ?
C51 P5 W1 124.3(11) . . ?
C6 P5 W1 100.1(12) . . ?
C61 P5 W1 118.7(9) . . ?
C7 C6 P5 111(3) . . ?
C6 C7 P8 110(2) . . ?
C71 P8 C81 101.4(10) . . ?
C71 P8 C7 100.4(13) . . ?
C81 P8 C7 99.9(14) . . ?
C71 P8 W1 119.6(7) . . ?
C81 P8 W1 121.9(9) . . ?
C7 P8 W1 110.0(12) . . ?
C62 C61 C66 120.0 . . ?
C62 C61 P5 115(2) . . ?
C66 C61 P5 125(2) . . ?
C63 C62 C61 120.0 . . ?
C64 C63 C62 120.0 . . ?
C65 C64 C63 120.0 . . ?
C66 C65 C64 120.0 . . ?
C65 C66 C61 120.0 . . ?
C52 C51 C56 120.0 . . ?
C52 C51 P5 119(2) . . ?
C56 C51 P5 121(2) . . ?
C53 C52 C51 120.0 . . ?
C54 C53 C52 120.0 . . ?
C53 C54 C55 120.0 . . ?
C56 C55 C54 120.0 . . ?
C55 C56 C51 120.0 . . ?
C72 C71 C76 120.0 . . ?
C72 C71 P8 122.4(15) . . ?
C76 C71 P8 117.3(15) . . ?
C73 C72 C71 120.0 . . ?
C72 C73 C74 120.0 . . ?
C75 C74 C73 120.0 . . ?
C76 C75 C74 120.0 . . ?
C75 C76 C71 120.0 . . ?
C82 C81 C86 120.0 . . ?
C82 C81 P8 120.4(18) . . ?
C86 C81 P8 119.6(18) . . ?
C81 C82 C83 120.0 . . ?
C82 C83 C84 120.0 . . ?
C83 C84 C85 120.0 . . ?
C86 C85 C84 120.0 . . ?
C85 C86 C81 120.0 . . ?

loop_
_geom_bond_atom_site_label_1
_geom_bond_atom_site_label_2
_geom_bond_distance
_geom_bond_site_symmetry_2
_geom_bond_publ_flag
W1 N100 1.68(2) . ?
W1 P8 2.516(10) . ?
W1 P1 2.544(8) . ?
W1 P4 2.557(9) . ?
W1 P5 2.609(10) . ?
W1 Br2 2.665(4) . ?
N100 N101 1.43(3) . ?
N101 C102 1.32(3) . ?
C102 N103 1.25(3) . ?
C102 O106 1.33(3) . ?
N103 N104 1.43(3) . ?
N103 Pd1 2.07(3) . ?
N104 C105 1.26(4) . ?
C105 O106 1.32(3) . ?
C105 C111 1.57(3) . ?
C111 C112 1.3900 . ?
C111 C116 1.3900 . ?
C112 C113 1.3900 . ?
C113 C114 1.3900 . ?
C114 C115 1.3900 . ?
C114 C117 1.41(5) . ?
C115 C116 1.3900 . ?
C117 N118 1.15(4) . ?
Pd1 N103 2.07(3) 3_565 ?
Pd1 Cl1 2.289(11) . ?
Pd1 Cl1 2.289(11) 3_565 ?
P1 C11 1.782(15) . ?
P1 C21 1.939(18) . ?
P1 C2 1.95(2) . ?
C2 C3 1.36(3) . ?
C3 P4 1.76(3) . ?
P4 C31 1.826(17) . ?
P4 C41 1.930(18) . ?
C11 C12 1.3900 . ?
C11 C16 1.3900 . ?
C12 C13 1.3900 . ?
C13 C14 1.3900 . ?
C14 C15 1.3900 . ?
C15 C16 1.3900 . ?
C21 C22 1.3900 . ?
C21 C26 1.3900 . ?
C22 C23 1.3900 . ?
C23 C24 1.3900 . ?
C24 C25 1.3900 . ?
C25 C26 1.3900 . ?
C31 C32 1.3900 . ?
C31 C36 1.3900 . ?
C32 C33 1.3900 . ?
C33 C34 1.3900 . ?
C34 C35 1.3900 . ?
C35 C36 1.3900 . ?
C41 C42 1.3900 . ?
C41 C46 1.3900 . ?
C42 C43 1.3900 . ?
C43 C44 1.3900 . ?
C44 C45 1.3900 . ?
C45 C46 1.3900 . ?
P5 C51 1.73(2) . ?
P5 C6 1.88(3) . ?
P5 C61 1.93(2) . ?
C6 C7 1.54(4) . ?
C7 P8 1.93(3) . ?
P8 C71 1.875(17) . ?
P8 C81 1.909(19) . ?
C61 C62 1.3900 . ?
C61 C66 1.3900 . ?
C62 C63 1.3900 . ?
C63 C64 1.3900 . ?
C64 C65 1.3900 . ?
C65 C66 1.3900 . ?
C51 C52 1.3900 . ?
C51 C56 1.3900 . ?
C52 C53 1.3900 . ?
C53 C54 1.3900 . ?
C54 C55 1.3900 . ?
C55 C56 1.3900 . ?
C71 C72 1.3900 . ?
C71 C76 1.3900 . ?
C72 C73 1.3900 . ?
C73 C74 1.3900 . ?
C74 C75 1.3900 . ?
C75 C76 1.3900 . ?
C81 C82 1.3900 . ?
C81 C86 1.3900 . ?
C82 C83 1.3900 . ?
C83 C84 1.3900 . ?
C84 C85 1.3900 . ?
C85 C86 1.3900 . ?
O100 C101 1.66(10) . ?
